data_7151796
loop_
_publ_author_name
'Vicente, Jos\'e'
'Chicote, Mar\'ia Teresa'
'Mart\'inez-Mart\'inez, Antonio Jes\'us'
'Bautista, Delia'
'Jones, Peter G.'

_publ_section_title
;
 Synthesis of a family of 3-alkyl- or 3-aryl-substituted
 1,2-dihydroquinazolinium salts and their isomerization to
 4-iminium-1,2,3,4-tetrahydroquinolines.
;
_journal_issue 7
_journal_name_full 'Organic &amp; biomolecular chemistry'
_journal_page_first 2279
_journal_page_last 2285
_journal_paper_doi 10.1039/c0ob00982b
_journal_volume 9
_journal_year 2011
_chemical_formula_sum 'C24 H28 Cl3 F3 N2 O3 S'
_chemical_formula_weight 587.89
_chemical_name_systematic
;
?
;
_space_group_IT_number 14
_symmetry_cell_setting monoclinic
_symmetry_space_group_name_Hall '-P 2yn'
_symmetry_space_group_name_H-M 'P 1 21/n 1'
_atom_sites_solution_hydrogens geom
_atom_sites_solution_primary direct
_atom_sites_solution_secondary difmap
_audit_creation_method SHELXL-97
_cell_angle_alpha 90.00
_cell_angle_beta 102.356(3)
_cell_angle_gamma 90.00
_cell_formula_units_Z 4
_cell_length_a 11.8166(17)
_cell_length_b 16.328(2)
_cell_length_c 13.928(2)
_cell_measurement_reflns_used 3361
_cell_measurement_temperature 100(2)
_cell_measurement_theta_max 24.19
_cell_measurement_theta_min 2.49
_cell_volume 2625.0(6)
_computing_cell_refinement 'Bruker SAINT'
_computing_data_collection 'Bruker SMART'
_computing_data_reduction 'Bruker SAINT'
_computing_molecular_graphics 'Bruker SHELXTL'
_computing_publication_material 'Bruker SHELXTL'
_computing_structure_refinement 'SHELXL-97 (Sheldrick, 1997)'
_computing_structure_solution 'SHELXS-97 (Sheldrick, 1990)'
_diffrn_ambient_temperature 100(2)
_diffrn_detector_area_resol_mean 8.26
_diffrn_measured_fraction_theta_full 1.000
_diffrn_measured_fraction_theta_max 0.944
_diffrn_measurement_device_type 'Bruker SMART APEX CCD'
_diffrn_measurement_method \w-scan
_diffrn_radiation_monochromator graphite
_diffrn_radiation_source 'fine-focus sealed tube'
_diffrn_radiation_type MoK\a
_diffrn_radiation_wavelength 0.71073
_diffrn_reflns_av_R_equivalents 0.0734
_diffrn_reflns_av_sigmaI/netI 0.0638
_diffrn_reflns_limit_h_max 15
_diffrn_reflns_limit_h_min -15
_diffrn_reflns_limit_k_max 21
_diffrn_reflns_limit_k_min -21
_diffrn_reflns_limit_l_max 17
_diffrn_reflns_limit_l_min -18
_diffrn_reflns_number 31789
_diffrn_reflns_theta_full 27.00
_diffrn_reflns_theta_max 28.75
_diffrn_reflns_theta_min 1.95
_exptl_absorpt_coefficient_mu 0.480
_exptl_absorpt_correction_T_max 0.9952
_exptl_absorpt_correction_T_min 0.8720
_exptl_absorpt_correction_type multi-scan
_exptl_absorpt_process_details SADABS
_exptl_crystal_colour yellow
_exptl_crystal_density_diffrn 1.488
_exptl_crystal_density_method 'not measured'
_exptl_crystal_description lath
_exptl_crystal_F_000 1216
_exptl_crystal_size_max 0.22
_exptl_crystal_size_mid 0.11
_exptl_crystal_size_min 0.01
_refine_diff_density_max 0.720
_refine_diff_density_min -0.455
_refine_diff_density_rms 0.086
_refine_ls_extinction_method none
_refine_ls_goodness_of_fit_ref 1.242
_refine_ls_hydrogen_treatment 'NH free wtih DFIX, rigid methyl other riding'
_refine_ls_matrix_type full
_refine_ls_number_parameters 350
_refine_ls_number_reflns 6412
_refine_ls_number_restraints 25
_refine_ls_restrained_S_all 1.262
_refine_ls_R_factor_all 0.1243
_refine_ls_R_factor_gt 0.0959
_refine_ls_shift/su_max 0.000
_refine_ls_shift/su_mean 0.000
_refine_ls_structure_factor_coef Fsqd
_refine_ls_weighting_details 'calc w=1/[\s^2^(Fo^2^)+(0.0365P)^2^+5.3236P] where P=(Fo^2^+2Fc^2^)/3'
_refine_ls_weighting_scheme calc
_refine_ls_wR_factor_gt 0.1528
_refine_ls_wR_factor_ref 0.1627
_reflns_number_gt 4900
_reflns_number_total 6412
_reflns_threshold_expression >2sigma(I)
_cod_data_source_file c0ob00982b.txt
_cod_data_source_block ajf44bs
_cod_original_cell_volume 2625.0(7)
_cod_original_sg_symbol_H-M 'P 2(1)/n'
_cod_database_code 7151796

loop_
_symmetry_equiv_pos_as_xyz
'x, y, z'
'-x+1/2, y+1/2, -z+1/2'
'-x, -y, -z'
'x-1/2, -y-1/2, z-1/2'

loop_
_atom_site_label
_atom_site_type_symbol
_atom_site_fract_x
_atom_site_fract_y
_atom_site_fract_z
_atom_site_U_iso_or_equiv
_atom_site_adp_type
_atom_site_occupancy
_atom_site_symmetry_multiplicity
_atom_site_calc_flag
_atom_site_refinement_flags
_atom_site_disorder_assembly
_atom_site_disorder_group
N1 N 0.4304(3) 0.4906(2) 0.2609(2) 0.0182(7) Uani 1 1 d . . .
H01 H 0.424(4) 0.536(3) 0.279(3) 0.022 Uiso 1 1 d . . .
C1 C 0.5040(3) 0.4426(2) 0.3168(3) 0.0151(7) Uani 1 1 d . . .
C2 C 0.5798(3) 0.4720(2) 0.4052(3) 0.0157(7) Uani 1 1 d . . .
C3 C 0.6517(3) 0.4146(2) 0.4662(3) 0.0152(7) Uani 1 1 d . . .
N2 N 0.6448(3) 0.3332(2) 0.4479(2) 0.0199(7) Uani 1 1 d D . .
H02 H 0.678(3) 0.302(2) 0.493(2) 0.024(12) Uiso 1 1 d D . .
C4 C 0.7352(3) 0.4441(2) 0.5471(3) 0.0204(8) Uani 1 1 d . . .
H4 H 0.7847 0.4068 0.5885 0.024 Uiso 1 1 calc R . .
C5 C 0.7450(3) 0.5263(2) 0.5659(3) 0.0209(8) Uani 1 1 d . . .
H5 H 0.8017 0.5451 0.6204 0.025 Uiso 1 1 calc R . .
C6 C 0.6735(3) 0.5835(2) 0.5069(3) 0.0190(8) Uani 1 1 d . . .
H6 H 0.6811 0.6403 0.5215 0.023 Uiso 1 1 calc R . .
C7 C 0.5929(3) 0.5563(2) 0.4282(3) 0.0169(7) Uani 1 1 d . . .
H7 H 0.5445 0.5949 0.3879 0.020 Uiso 1 1 calc R . .
C8 C 0.5175(3) 0.3556(2) 0.2878(3) 0.0165(7) Uani 1 1 d . . .
H8A H 0.5784 0.3526 0.2489 0.020 Uiso 1 1 calc R . .
H8B H 0.4440 0.3368 0.2453 0.020 Uiso 1 1 calc R . .
C9 C 0.5497(3) 0.2979(2) 0.3761(3) 0.0184(8) Uani 1 1 d . . .
H9 H 0.4812 0.2911 0.4069 0.022 Uiso 1 1 calc R . .
C11 C 0.3584(3) 0.4747(2) 0.1624(3) 0.0173(8) Uani 1 1 d . . .
H11 H 0.3705 0.4169 0.1430 0.021 Uiso 1 1 calc R . .
C12 C 0.3961(3) 0.5330(3) 0.0894(3) 0.0211(8) Uani 1 1 d . . .
H12A H 0.3935 0.5901 0.1128 0.025 Uiso 1 1 calc R . .
H12B H 0.4769 0.5205 0.0853 0.025 Uiso 1 1 calc R . .
C13 C 0.3173(3) 0.5245(3) -0.0119(3) 0.0222(8) Uani 1 1 d . . .
H13A H 0.3250 0.4687 -0.0376 0.027 Uiso 1 1 calc R . .
H13B H 0.3412 0.5642 -0.0575 0.027 Uiso 1 1 calc R . .
C14 C 0.1911(3) 0.5400(2) -0.0075(3) 0.0202(8) Uani 1 1 d . . .
H14A H 0.1822 0.5968 0.0146 0.024 Uiso 1 1 calc R . .
H14B H 0.1411 0.5333 -0.0738 0.024 Uiso 1 1 calc R . .
C15 C 0.1541(3) 0.4798(3) 0.0635(3) 0.0219(8) Uani 1 1 d . . .
H15A H 0.1582 0.4233 0.0387 0.026 Uiso 1 1 calc R . .
H15B H 0.0727 0.4909 0.0671 0.026 Uiso 1 1 calc R . .
C16 C 0.2314(3) 0.4868(2) 0.1660(3) 0.0184(8) Uani 1 1 d . . .
H16A H 0.2212 0.5415 0.1938 0.022 Uiso 1 1 calc R . .
H16B H 0.2084 0.4450 0.2096 0.022 Uiso 1 1 calc R . .
C21 C 0.5825(3) 0.2154(2) 0.3406(3) 0.0170(8) Uani 1 1 d . . .
C22 C 0.6943(3) 0.2009(2) 0.3267(3) 0.0240(9) Uani 1 1 d . . .
H22 H 0.7524 0.2416 0.3452 0.029 Uiso 1 1 calc R . .
C23 C 0.7212(3) 0.1279(2) 0.2864(3) 0.0247(9) Uani 1 1 d . . .
H23 H 0.7981 0.1189 0.2787 0.030 Uiso 1 1 calc R . .
C24 C 0.6386(3) 0.0676(2) 0.2570(3) 0.0207(8) Uani 1 1 d . . .
C25 C 0.5274(3) 0.0827(2) 0.2716(3) 0.0220(8) Uani 1 1 d . . .
H25 H 0.4692 0.0422 0.2528 0.026 Uiso 1 1 calc R . .
C26 C 0.4993(3) 0.1549(2) 0.3127(3) 0.0209(8) Uani 1 1 d . . .
H26 H 0.4228 0.1632 0.3220 0.025 Uiso 1 1 calc R . .
C27 C 0.6684(4) -0.0107(3) 0.2106(3) 0.0309(10) Uani 1 1 d . . .
H27A H 0.6865 0.0015 0.1467 0.046 Uiso 1 1 calc R . .
H27B H 0.6023 -0.0483 0.2016 0.046 Uiso 1 1 calc R . .
H27C H 0.7358 -0.0362 0.2535 0.046 Uiso 1 1 calc R . .
C98 C 0.5611(5) 0.2368(4) -0.0060(5) 0.0262(18) Uani 0.653(10) 1 d PD A 1
H98 H 0.5763 0.2455 -0.0732 0.031 Uiso 0.653(10) 1 calc PR A 1
Cl1 Cl 0.6875(2) 0.25964(16) 0.0723(3) 0.0362(7) Uani 0.653(10) 1 d PD A 1
Cl2 Cl 0.5130(3) 0.13510(18) -0.0055(3) 0.0309(9) Uani 0.653(10) 1 d PD A 1
Cl3 Cl 0.4510(2) 0.3077(2) 0.0040(3) 0.0338(7) Uani 0.653(10) 1 d PD A 1
C98' C 0.5397(7) 0.2190(6) 0.0649(8) 0.020(3) Uiso 0.347(10) 1 d PD A 2
H98' H 0.5222 0.2023 0.1293 0.024 Uiso 0.347(10) 1 calc PR A 2
Cl1' Cl 0.6747(5) 0.2475(4) 0.0943(4) 0.0274(13) Uiso 0.347(10) 1 d PD A 2
Cl2' Cl 0.5109(10) 0.1316(6) -0.0057(11) 0.088(4) Uiso 0.347(10) 1 d PD A 2
Cl3' Cl 0.4371(6) 0.2923(4) 0.0225(5) 0.0372(18) Uiso 0.347(10) 1 d PD A 2
C99 C 0.0200(3) 0.2854(2) 0.1874(3) 0.0238(9) Uani 1 1 d . . .
F1 F -0.0330(2) 0.26630(17) 0.0959(2) 0.0407(7) Uani 1 1 d . . .
F2 F -0.0446(2) 0.25606(17) 0.2465(2) 0.0458(7) Uani 1 1 d . . .
F3 F 0.0209(2) 0.36658(14) 0.1956(2) 0.0368(7) Uani 1 1 d . . .
S1 S 0.16639(8) 0.24280(6) 0.21706(7) 0.0179(2) Uani 1 1 d . . .
O1 O 0.2138(3) 0.2753(2) 0.3129(2) 0.0446(9) Uani 1 1 d . . .
O2 O 0.1436(3) 0.15581(16) 0.2138(2) 0.0302(7) Uani 1 1 d . . .
O3 O 0.2182(2) 0.27181(17) 0.1396(2) 0.0279(7) Uani 1 1 d . . .

loop_
_atom_site_aniso_label
_atom_site_aniso_U_11
_atom_site_aniso_U_22
_atom_site_aniso_U_33
_atom_site_aniso_U_23
_atom_site_aniso_U_13
_atom_site_aniso_U_12
N1 0.0196(15) 0.0136(16) 0.0194(17) -0.0030(13) -0.0001(13) 0.0038(13)
C1 0.0116(16) 0.0177(18) 0.0177(18) 0.0018(14) 0.0069(14) -0.0017(14)
C2 0.0131(16) 0.0204(19) 0.0139(17) -0.0015(14) 0.0034(14) -0.0020(14)
C3 0.0136(16) 0.0213(19) 0.0111(17) 0.0014(14) 0.0033(13) -0.0007(14)
N2 0.0224(17) 0.0175(16) 0.0154(16) 0.0048(13) -0.0058(13) 0.0052(13)
C4 0.0165(18) 0.027(2) 0.0174(19) 0.0044(16) 0.0022(15) -0.0010(16)
C5 0.0204(18) 0.028(2) 0.0147(18) -0.0017(16) 0.0042(15) -0.0044(16)
C6 0.0191(18) 0.0205(19) 0.0191(19) -0.0044(16) 0.0080(15) -0.0061(15)
C7 0.0157(17) 0.0157(18) 0.0196(19) 0.0013(15) 0.0044(14) 0.0023(14)
C8 0.0184(18) 0.0151(18) 0.0141(18) -0.0002(14) -0.0008(14) 0.0013(14)
C9 0.0191(18) 0.0177(19) 0.0178(19) -0.0009(15) 0.0023(15) 0.0010(15)
C11 0.0185(18) 0.0151(18) 0.0147(18) -0.0023(14) -0.0045(14) 0.0049(14)
C12 0.0150(17) 0.028(2) 0.020(2) 0.0009(16) 0.0030(15) 0.0015(16)
C13 0.0232(19) 0.025(2) 0.0177(19) 0.0048(16) 0.0036(15) 0.0007(17)
C14 0.0176(18) 0.023(2) 0.0169(19) 0.0018(15) -0.0025(15) 0.0036(16)
C15 0.0165(18) 0.028(2) 0.019(2) 0.0033(16) -0.0028(15) -0.0037(16)
C16 0.0160(17) 0.020(2) 0.0175(19) 0.0010(15) -0.0006(14) -0.0035(15)
C21 0.0220(18) 0.0138(18) 0.0133(18) 0.0035(14) -0.0001(14) 0.0040(15)
C22 0.0185(19) 0.024(2) 0.028(2) 0.0005(17) 0.0007(16) -0.0032(16)
C23 0.0208(19) 0.025(2) 0.030(2) 0.0012(18) 0.0098(17) 0.0033(17)
C24 0.027(2) 0.0185(19) 0.0167(19) 0.0039(15) 0.0062(16) 0.0010(16)
C25 0.0200(19) 0.021(2) 0.024(2) 0.0008(16) 0.0021(16) -0.0024(16)
C26 0.0184(18) 0.023(2) 0.021(2) 0.0037(16) 0.0040(15) 0.0033(15)
C27 0.039(2) 0.024(2) 0.034(2) -0.0065(19) 0.017(2) -0.0001(19)
C98 0.022(3) 0.027(4) 0.029(4) -0.003(3) 0.004(3) 0.000(3)
Cl1 0.0214(10) 0.0283(11) 0.0610(17) 0.0130(11) 0.0135(10) -0.0010(7)
Cl2 0.0274(11) 0.0173(10) 0.0501(16) -0.0084(7) 0.0132(8) -0.0069(6)
Cl3 0.0179(10) 0.0313(13) 0.0483(16) 0.0007(13) -0.0017(10) 0.0095(9)
C99 0.0207(19) 0.0156(19) 0.036(2) -0.0001(17) 0.0089(17) -0.0003(15)
F1 0.0262(13) 0.0424(16) 0.0442(16) -0.0022(13) -0.0133(12) 0.0043(12)
F2 0.0389(15) 0.0390(16) 0.069(2) 0.0060(15) 0.0324(14) -0.0041(13)
F3 0.0282(13) 0.0178(13) 0.0657(19) -0.0009(12) 0.0132(13) 0.0053(10)
S1 0.0184(4) 0.0136(4) 0.0195(5) -0.0014(4) -0.0011(3) 0.0005(4)
O1 0.051(2) 0.042(2) 0.0303(18) -0.0119(15) -0.0144(15) 0.0045(16)
O2 0.0332(16) 0.0143(14) 0.0421(18) 0.0023(13) 0.0060(14) -0.0010(12)
O3 0.0250(15) 0.0207(15) 0.0407(18) 0.0009(13) 0.0131(13) -0.0017(12)

loop_
_atom_type_symbol
_atom_type_description
_atom_type_scat_dispersion_real
_atom_type_scat_dispersion_imag
_atom_type_scat_source
C C 0.0033 0.0016 'International Tables Vol C Tables 4.2.6.8 and 6.1.1.4'
H H 0.0000 0.0000 'International Tables Vol C Tables 4.2.6.8 and 6.1.1.4'
N N 0.0061 0.0033 'International Tables Vol C Tables 4.2.6.8 and 6.1.1.4'
O O 0.0106 0.0060 'International Tables Vol C Tables 4.2.6.8 and 6.1.1.4'
F F 0.0171 0.0103 'International Tables Vol C Tables 4.2.6.8 and 6.1.1.4'
S S 0.1246 0.1234 'International Tables Vol C Tables 4.2.6.8 and 6.1.1.4'
Cl Cl 0.1484 0.1585 'International Tables Vol C Tables 4.2.6.8 and 6.1.1.4'

loop_
_geom_angle_atom_site_label_1
_geom_angle_atom_site_label_2
_geom_angle_atom_site_label_3
_geom_angle
_geom_angle_site_symmetry_1
_geom_angle_site_symmetry_3
_geom_angle_publ_flag
C1 N1 C11 129.0(3) . . ?
N1 C1 C2 121.6(3) . . ?
N1 C1 C8 120.6(3) . . ?
C2 C1 C8 117.7(3) . . ?
C7 C2 C3 119.0(3) . . ?
C7 C2 C1 122.4(3) . . ?
C3 C2 C1 118.3(3) . . ?
N2 C3 C4 119.2(3) . . ?
N2 C3 C2 122.1(3) . . ?
C4 C3 C2 118.6(3) . . ?
C3 N2 C9 121.7(3) . . ?
C5 C4 C3 120.2(4) . . ?
C4 C5 C6 121.8(4) . . ?
C7 C6 C5 118.9(4) . . ?
C6 C7 C2 121.5(3) . . ?
C1 C8 C9 113.0(3) . . ?
N2 C9 C21 111.3(3) . . ?
N2 C9 C8 109.4(3) . . ?
C21 C9 C8 108.8(3) . . ?
N1 C11 C16 108.8(3) . . ?
N1 C11 C12 108.5(3) . . ?
C16 C11 C12 111.8(3) . . ?
C13 C12 C11 110.7(3) . . ?
C12 C13 C14 110.9(3) . . ?
C15 C14 C13 109.8(3) . . ?
C14 C15 C16 111.2(3) . . ?
C11 C16 C15 110.8(3) . . ?
C26 C21 C22 118.4(3) . . ?
C26 C21 C9 120.6(3) . . ?
C22 C21 C9 120.7(3) . . ?
C23 C22 C21 120.5(4) . . ?
C22 C23 C24 121.6(4) . . ?
C23 C24 C25 117.2(4) . . ?
C23 C24 C27 121.0(4) . . ?
C25 C24 C27 121.7(4) . . ?
C26 C25 C24 121.9(4) . . ?
C25 C26 C21 120.3(4) . . ?
Cl1 C98 Cl2 116.6(4) . . ?
Cl1 C98 Cl3 111.5(3) . . ?
Cl2 C98 Cl3 111.9(3) . . ?
Cl1' C98' Cl3' 118.0(6) . . ?
Cl1' C98' Cl2' 116.3(7) . . ?
Cl3' C98' Cl2' 110.0(6) . . ?
F2 C99 F3 107.5(3) . . ?
F2 C99 F1 107.1(3) . . ?
F3 C99 F1 108.0(3) . . ?
F2 C99 S1 111.4(3) . . ?
F3 C99 S1 111.8(3) . . ?
F1 C99 S1 110.9(3) . . ?
O3 S1 O1 115.8(2) . . ?
O3 S1 O2 114.17(18) . . ?
O1 S1 O2 115.2(2) . . ?
O3 S1 C99 103.94(18) . . ?
O1 S1 C99 103.4(2) . . ?
O2 S1 C99 101.89(18) . . ?

loop_
_geom_bond_atom_site_label_1
_geom_bond_atom_site_label_2
_geom_bond_distance
_geom_bond_site_symmetry_2
_geom_bond_publ_flag
N1 C1 1.299(5) . ?
N1 C11 1.475(5) . ?
C1 C2 1.441(5) . ?
C1 C8 1.494(5) . ?
C2 C7 1.415(5) . ?
C2 C3 1.418(5) . ?
C3 N2 1.352(5) . ?
C3 C4 1.415(5) . ?
N2 C9 1.453(5) . ?
C4 C5 1.367(6) . ?
C5 C6 1.401(5) . ?
C6 C7 1.363(5) . ?
C8 C9 1.530(5) . ?
C9 C21 1.515(5) . ?
C11 C16 1.525(5) . ?
C11 C12 1.526(5) . ?
C12 C13 1.522(5) . ?
C13 C14 1.526(5) . ?
C14 C15 1.523(5) . ?
C15 C16 1.526(5) . ?
C21 C26 1.388(5) . ?
C21 C22 1.396(5) . ?
C22 C23 1.384(6) . ?
C23 C24 1.384(5) . ?
C24 C25 1.394(5) . ?
C24 C27 1.508(5) . ?
C25 C26 1.381(5) . ?
C98 Cl1 1.692(6) . ?
C98 Cl2 1.756(6) . ?
C98 Cl3 1.770(6) . ?
C98' Cl1' 1.627(9) . ?
C98' Cl3' 1.717(9) . ?
C98' Cl2' 1.725(11) . ?
C99 F2 1.327(5) . ?
C99 F3 1.330(4) . ?
C99 F1 1.332(5) . ?
C99 S1 1.828(4) . ?
S1 O3 1.430(3) . ?
S1 O1 1.434(3) . ?
S1 O2 1.445(3) . ?

loop_
_geom_hbond_atom_site_label_D
_geom_hbond_atom_site_label_H
_geom_hbond_atom_site_label_A
_geom_hbond_distance_DH
_geom_hbond_distance_HA
_geom_hbond_distance_DA
_geom_hbond_angle_DHA
_geom_hbond_site_symmetry_A
N1 H01 O2 0.79(4) 2.12(4) 2.880(4) 160(4) 2
C7 H7 O2 0.95 2.57 3.463(5) 157.6 2
N2 H02 O3 0.840(19) 2.33(2) 3.136(4) 161(4) 4_666
